data_2002376
loop_
_publ_author_name
'Mueller-Buschbaum, K'
'Mevs, H'

_publ_section_title
;
Weitere metastabile Verbindungen mit Tunnelstruktur Ba Ca2 Er10 O18 und
Ba Ca2 Yb10 O18
;
_journal_name_full 'Journal of the Less-Common Metals'
_journal_page_first 193
_journal_page_last 199
_journal_paper_doi 10.1016/0022-5088(87)90024-5
_journal_volume 136
_journal_year 1987
_chemical_formula_structural 'Ba Ca2 Yb10 O18'
_chemical_formula_sum 'Ba Ca2 O18 Yb10'
_chemical_name_systematic 'Barium dicalcium decaytterbium oxide'
_space_group_IT_number 173
_symmetry_cell_setting hexagonal
_symmetry_Int_Tables_number 173
_symmetry_space_group_name_Hall 'P 6c'
_symmetry_space_group_name_H-M 'P 63'
_cell_angle_alpha 90
_cell_angle_beta 90
_cell_angle_gamma 120
_cell_formula_units_Z 2
_cell_length_a 17.51549(630)
_cell_length_b 17.51549(630)
_cell_length_c 3.3098(16)
_cell_volume 879.4
_refine_ls_R_factor_all 0.078
_cod_database_code 2002376

loop_
_symmetry_equiv_pos_as_xyz
x,y,z
-y,x-y,z
y-x,-x,z
-x,-y,1/2+z
y,y-x,1/2+z
x-y,x,1/2+z

loop_
_atom_site_label
_atom_site_type_symbol
_atom_site_symmetry_multiplicity
_atom_site_Wyckoff_symbol
_atom_site_fract_x
_atom_site_fract_y
_atom_site_fract_z
_atom_site_occupancy
_atom_site_attached_hydrogens
_atom_site_calc_flag
Ba1 Ba2+ 2 a 0. 0. 0.25 0.5 0 d
Ba2 Ba2+ 2 b 0.3333 0.6667 0. 0.5 0 d
Ca1 Ca2+ 6 c 0.3388(11) 0.0092(9) 0.75 0.67 0 d
Yb1 Yb3+ 6 c 0.3388(11) 0.0092(9) 0.75 0.33 0 d
Yb2 Yb3+ 6 c 0.1208(3) 0.8891(3) 0.25 1. 0 d
Yb3 Yb3+ 6 c 0.4465(4) 0.5494(5) 0.25 1. 0 d
Yb4 Yb3+ 6 c 0.7779(4) 0.2110(4) 0.25 1. 0 d
O1 O2- 6 c 0.169(7) 0.146(7) 0.25 1. 0 d
O2 O2- 6 c 0.504(5) 0.809(5) 0.25 1. 0 d
O3 O2- 6 c 0.819(4) 0.459(4) 0.25 1. 0 d
O4 O2- 6 c 0.306(6) 0.088(6) 0.25 1. 0 d
O5 O2- 6 c 0.642(5) 0.750(6) 0.25 1. 0 d
O6 O2- 6 c 0.977(6) 0.424(6) 0.25 1. 0 d

loop_
_atom_type_symbol
_atom_type_oxidation_number
Ba2+ 2.000
Ca2+ 2.000
Yb3+ 3.000
O2- -2.000
